data_7204589
loop_
_publ_author_name
'Yanko Moreno'
'Andr\'es Vega'
'Svetlana Ushak'
'Ricardo Baggio'
'Octavio Pe\~na'
'Eric Le Fur'
'Jean-Yves Pivan'
'Evgenia Spodine'

_publ_section_title
;
 Magnetic properties of phosphate-bridged copper(II) organic--inorganic
 hybrid compounds
;
_journal_issue 9
_journal_name_full 'J. Mater. Chem.'
_journal_page_first 2381
_journal_page_last 2387
_journal_paper_doi 10.1039/b212463g
_journal_volume 13
_journal_year 2003
_chemical_formula_moiety '[(VO2)2(bipy)2(PO3OH)]'
_chemical_formula_sum 'C10 H8 N2 O5.63 P0.5 V'
_chemical_formula_weight 312.61
_chemical_name_systematic
;
?
;
_space_group_IT_number 15
_symmetry_cell_setting monoclinic
_symmetry_space_group_name_Hall '-C 2yc'
_symmetry_space_group_name_H-M 'C 1 2/c 1'
_atom_sites_solution_hydrogens geom
_atom_sites_solution_primary direct
_atom_sites_solution_secondary difmap
_audit_creation_method SHELXL-97
_cell_angle_alpha 90.00
_cell_angle_beta 103.165(2)
_cell_angle_gamma 90.00
_cell_formula_units_Z 8
_cell_length_a 13.9768(16)
_cell_length_b 22.157(3)
_cell_length_c 9.1984(10)
_cell_measurement_reflns_used 8349
_cell_measurement_temperature 293(2)
_cell_measurement_theta_max 25.01
_cell_measurement_theta_min 2.0
_cell_volume 2773.7(6)
_computing_data_collection 'Bruker SMART (BRUKER 1996)'
_computing_data_reduction 'Bruker SAINTPLUS V6.02 (BRUKER 1997)'
_computing_molecular_graphics 'Bruker SHELXTL V6.10(BRUKER 2000)'
_computing_publication_material 'Bruker SHELXTL V6.10(BRUKER 2000)'
_computing_structure_refinement 'Bruker SHELXTL V6.10(BRUKER 2000)'
_computing_structure_solution 'Bruker SHELXTL V6.10(BRUKER 2000)'
_diffrn_ambient_temperature 293(2)
_diffrn_measured_fraction_theta_full 0.996
_diffrn_measured_fraction_theta_max 0.996
_diffrn_measurement_device_type 'Siemens SMART CCD area detector'
_diffrn_measurement_method 'phi and omega scans'
_diffrn_radiation_monochromator graphite
_diffrn_radiation_source 'fine-focus sealed tube'
_diffrn_radiation_type MoK\a
_diffrn_radiation_wavelength 0.71073
_diffrn_reflns_av_R_equivalents 0.0289
_diffrn_reflns_av_sigmaI/netI 0.0387
_diffrn_reflns_limit_h_max 13
_diffrn_reflns_limit_h_min -16
_diffrn_reflns_limit_k_max 26
_diffrn_reflns_limit_k_min -21
_diffrn_reflns_limit_l_max 10
_diffrn_reflns_limit_l_min -9
_diffrn_reflns_number 5701
_diffrn_reflns_theta_full 25.01
_diffrn_reflns_theta_max 25.01
_diffrn_reflns_theta_min 1.76
_diffrn_standards_decay_% 'no decay'
_exptl_absorpt_coefficient_mu 0.792
_exptl_absorpt_correction_T_max 1
_exptl_absorpt_correction_T_min 0.443
_exptl_absorpt_correction_type 'SADABS (Bruker, 1996)'
_exptl_crystal_colour yellow
_exptl_crystal_density_diffrn 1.497
_exptl_crystal_density_method 'not measured'
_exptl_crystal_description needles
_exptl_crystal_F_000 1260
_exptl_crystal_size_max 0.6
_exptl_crystal_size_mid 0.2
_exptl_crystal_size_min 0.2
_refine_diff_density_max 0.672
_refine_diff_density_min -0.241
_refine_diff_density_rms 0.120
_refine_ls_extinction_method none
_refine_ls_goodness_of_fit_ref 1.077
_refine_ls_hydrogen_treatment mixed
_refine_ls_matrix_type full
_refine_ls_number_parameters 181
_refine_ls_number_reflns 2438
_refine_ls_number_restraints 0
_refine_ls_restrained_S_all 1.077
_refine_ls_R_factor_all 0.0863
_refine_ls_R_factor_gt 0.0668
_refine_ls_shift/su_max 0.000
_refine_ls_shift/su_mean 0.000
_refine_ls_structure_factor_coef Fsqd
_refine_ls_weighting_details 'calc w==1/[\s^2^(Fo^2^)+(0.1488P)^2^+0.2910P] where P==(Fo^2^+2Fc^2^)/3'
_refine_ls_weighting_scheme calc
_refine_ls_wR_factor_gt 0.2009
_refine_ls_wR_factor_ref 0.2228
_reflns_number_gt 1826
_reflns_number_total 2438
_reflns_threshold_expression >2sigma(I)
_cod_data_source_file b212463g.txt
_cod_data_source_block '[(VO2)2(bipy)2(PO3OH)]'
_cod_depositor_comments
;
The following automatic conversions were performed:
'_symmetry_cell_setting' value 'Monoclinic' changed to 'monoclinic'
according to '/home/saulius/struct/CIF-dictionaries/cif_core.dic'
dictionary named 'cif_core.dic' version 2.4.1 from
2010-06-29.

'_geom_angle_publ_flag' value 'Y' changed to 'y' according to
'/home/saulius/struct/CIF-dictionaries/cif_core.dic' dictionary named
'cif_core.dic' version 2.4.1 from 2010-06-29 (10
times).

'_geom_bond_publ_flag' value 'Y' changed to 'y' according to
'/home/saulius/struct/CIF-dictionaries/cif_core.dic' dictionary named
'cif_core.dic' version 2.4.1 from 2010-06-29 (8 times).

Automatic conversion script
Id: cif_fix_enum 1527 2010-12-29 10:47:43Z saulius 
;
_cod_original_cell_volume 2773.7(5)
_cod_original_sg_symbol_H-M 'C 2/c'
_cod_original_formula_sum 'C10 H8 N2 O5.63 P0.50 V'
_cod_database_code 7204589

loop_
_symmetry_equiv_pos_as_xyz
'x, y, z'
'-x, y, -z+1/2'
'x+1/2, y+1/2, z'
'-x+1/2, y+1/2, -z+1/2'
'-x, -y, -z'
'x, -y, z-1/2'
'-x+1/2, -y+1/2, -z'
'x+1/2, -y+1/2, z-1/2'

loop_
_atom_site_label
_atom_site_type_symbol
_atom_site_fract_x
_atom_site_fract_y
_atom_site_fract_z
_atom_site_U_iso_or_equiv
_atom_site_adp_type
_atom_site_occupancy
_atom_site_symmetry_multiplicity
_atom_site_calc_flag
_atom_site_refinement_flags
_atom_site_disorder_assembly
_atom_site_disorder_group
V V 0.11312(6) 0.17165(3) 0.25447(8) 0.0475(4) Uani 1 1 d . . .
O1 O 0.0832(3) 0.08792(15) 0.2174(4) 0.0633(10) Uani 1 1 d . . .
O2 O 0.0412(4) 0.0101(3) 0.3864(8) 0.154(3) Uani 1 1 d . . .
P P 0.0000 0.04910(9) 0.2500 0.0810(8) Uani 1 2 d S . .
N1 N 0.1200(3) 0.26511(18) 0.2088(5) 0.0557(10) Uani 1 1 d . . .
N2 N 0.1214(3) 0.17866(18) 0.0189(5) 0.0537(10) Uani 1 1 d . . .
C1 C 0.1230(5) 0.3056(3) 0.3183(8) 0.0792(18) Uani 1 1 d . . .
H1 H 0.1225 0.2922 0.4139 0.095 Uiso 1 1 calc R . .
C2 C 0.1269(6) 0.3678(3) 0.2908(12) 0.112(3) Uani 1 1 d . . .
H2 H 0.1298 0.3959 0.3668 0.135 Uiso 1 1 calc R . .
C3 C 0.1263(6) 0.3856(3) 0.1483(14) 0.118(3) Uani 1 1 d . . .
H3 H 0.1281 0.4264 0.1259 0.141 Uiso 1 1 calc R . .
C4 C 0.1230(5) 0.3433(3) 0.0381(9) 0.089(2) Uani 1 1 d . . .
H4 H 0.1219 0.3557 -0.0589 0.107 Uiso 1 1 calc R . .
C5 C 0.1215(4) 0.2838(2) 0.0703(6) 0.0599(13) Uani 1 1 d . . .
C6 C 0.1235(3) 0.2349(3) -0.0358(5) 0.0582(13) Uani 1 1 d . . .
C7 C 0.1292(4) 0.2435(4) -0.1823(6) 0.0785(18) Uani 1 1 d . . .
H7 H 0.1320 0.2822 -0.2200 0.094 Uiso 1 1 calc R . .
C8 C 0.1308(5) 0.1939(5) -0.2715(7) 0.103(3) Uani 1 1 d . . .
H8 H 0.1351 0.1990 -0.3702 0.124 Uiso 1 1 calc R . .
C9 C 0.1261(5) 0.1372(4) -0.2153(7) 0.100(3) Uani 1 1 d . . .
H9 H 0.1255 0.1034 -0.2755 0.120 Uiso 1 1 calc R . .
C10 C 0.1222(4) 0.1311(3) -0.0688(6) 0.0756(17) Uani 1 1 d . . .
H10 H 0.1200 0.0926 -0.0294 0.091 Uiso 1 1 calc R . .
O3 O 0.2281(3) 0.16808(17) 0.3326(5) 0.0743(11) Uani 1 1 d . . .
O4 O 0.0536(3) 0.18536(16) 0.3858(3) 0.0591(9) Uani 1 1 d . . .
O5W O 0.2468(7) 0.0112(4) 0.5259(12) 0.171(4) Uani 0.75 1 d P . .
O6W O 0.3232(9) 0.0537(5) 0.2760(16) 0.167(5) Uani 0.60 1 d P . .
O7W O 0.511(3) 0.0238(16) 0.352(4) 0.175(13) Uiso 0.22 1 d P . .

loop_
_atom_site_aniso_label
_atom_site_aniso_U_11
_atom_site_aniso_U_22
_atom_site_aniso_U_33
_atom_site_aniso_U_23
_atom_site_aniso_U_13
_atom_site_aniso_U_12
V 0.0558(6) 0.0512(6) 0.0373(5) 0.0029(3) 0.0140(4) -0.0030(3)
O1 0.065(2) 0.0467(19) 0.085(2) 0.0003(17) 0.0315(19) 0.0016(15)
O2 0.124(5) 0.117(4) 0.249(8) 0.127(5) 0.102(5) 0.056(3)
P 0.0751(15) 0.0460(11) 0.136(2) 0.000 0.0538(15) 0.000
N1 0.061(3) 0.050(2) 0.059(2) -0.0038(19) 0.020(2) -0.0060(18)
N2 0.053(2) 0.067(3) 0.045(2) -0.0062(18) 0.0182(18) -0.0104(18)
C1 0.099(5) 0.059(3) 0.088(4) -0.019(3) 0.037(4) -0.020(3)
C2 0.120(6) 0.063(4) 0.167(8) -0.039(5) 0.062(6) -0.030(4)
C3 0.111(6) 0.060(4) 0.187(10) 0.031(6) 0.043(6) 0.002(4)
C4 0.087(5) 0.075(4) 0.106(5) 0.025(4) 0.021(4) -0.011(3)
C5 0.047(3) 0.067(3) 0.065(3) 0.023(3) 0.011(2) -0.004(2)
C6 0.038(3) 0.092(4) 0.042(2) 0.012(2) 0.006(2) -0.011(2)
C7 0.058(4) 0.130(5) 0.044(3) 0.019(3) 0.006(2) -0.021(3)
C8 0.062(4) 0.204(9) 0.043(3) -0.001(5) 0.013(3) -0.035(5)
C9 0.071(4) 0.176(9) 0.058(4) -0.045(5) 0.026(3) -0.032(5)
C10 0.065(4) 0.103(5) 0.065(3) -0.024(3) 0.028(3) -0.008(3)
O3 0.057(2) 0.085(3) 0.076(3) 0.0142(19) 0.007(2) -0.0071(18)
O4 0.075(2) 0.073(2) 0.0331(17) -0.0002(14) 0.0184(16) -0.0077(17)
O5W 0.163(9) 0.132(7) 0.203(11) -0.034(6) 0.010(8) -0.048(6)
O6W 0.164(11) 0.125(8) 0.219(12) 0.032(8) 0.057(9) 0.085(8)

loop_
_atom_type_symbol
_atom_type_description
_atom_type_scat_dispersion_real
_atom_type_scat_dispersion_imag
_atom_type_scat_source
C C 0.0033 0.0016 'International Tables Vol C Tables 4.2.6.8 and 6.1.1.4'
H H 0.0000 0.0000 'International Tables Vol C Tables 4.2.6.8 and 6.1.1.4'
N N 0.0061 0.0033 'International Tables Vol C Tables 4.2.6.8 and 6.1.1.4'
O O 0.0106 0.0060 'International Tables Vol C Tables 4.2.6.8 and 6.1.1.4'
P P 0.1023 0.0942 'International Tables Vol C Tables 4.2.6.8 and 6.1.1.4'
V V 0.3005 0.5294 'International Tables Vol C Tables 4.2.6.8 and 6.1.1.4'

loop_
_geom_angle_atom_site_label_1
_geom_angle_atom_site_label_2
_geom_angle_atom_site_label_3
_geom_angle
_geom_angle_site_symmetry_1
_geom_angle_site_symmetry_3
_geom_angle_publ_flag
O3 V O4 107.61(19) . . y
O3 V O1 100.80(18) . . y
O4 V O1 100.58(16) . . y
O3 V N1 92.91(18) . . y
O4 V N1 91.06(17) . . y
O1 V N1 158.29(18) . . y
O3 V N2 99.92(19) . . y
O4 V N2 149.24(18) . . y
O1 V N2 87.22(15) . . y
N1 V N2 73.80(16) . . y
O3 V O4 172.73(16) . 2 ?
O4 V O4 77.33(15) . 2 ?
O1 V O4 83.22(14) . 2 ?
N1 V O4 81.54(14) . 2 ?
N2 V O4 74.09(13) . 2 ?
P O1 V 130.9(2) . . ?
O2 P O2 110.9(6) 2 . ?
O2 P O1 108.6(3) 2 . ?
O2 P O1 108.6(3) . . ?
O2 P O1 108.6(3) 2 2 ?
O2 P O1 108.6(3) . 2 ?
O1 P O1 111.6(3) . 2 ?
C1 N1 C5 120.0(5) . . ?
C1 N1 V 120.0(4) . . ?
C5 N1 V 120.0(4) . . ?
C10 N2 C6 120.2(5) . . ?
C10 N2 V 123.5(4) . . ?
C6 N2 V 116.3(3) . . ?
N1 C1 C2 121.1(6) . . ?
C3 C2 C1 117.6(7) . . ?
C2 C3 C4 120.3(7) . . ?
C5 C4 C3 120.2(7) . . ?
N1 C5 C4 120.8(6) . . ?
N1 C5 C6 114.2(4) . . ?
C4 C5 C6 124.9(6) . . ?
N2 C6 C7 120.2(6) . . ?
N2 C6 C5 115.5(4) . . ?
C7 C6 C5 124.3(6) . . ?
C8 C7 C6 119.0(7) . . ?
C9 C8 C7 120.1(6) . . ?
C8 C9 C10 118.6(7) . . ?
N2 C10 C9 121.9(7) . . ?
V O4 V 99.95(14) . 2 ?

loop_
_geom_bond_atom_site_label_1
_geom_bond_atom_site_label_2
_geom_bond_distance
_geom_bond_site_symmetry_2
_geom_bond_publ_flag
V O3 1.606(4) . y
V O4 1.643(3) . y
V O1 1.915(3) . y
V N1 2.120(4) . y
V N2 2.201(4) . y
V O4 2.412(4) 2 y
O1 P 1.530(3) . y
O2 P 1.524(5) . y
P O2 1.524(5) 2 ?
P O1 1.530(3) 2 ?
N1 C1 1.342(7) . ?
N1 C5 1.344(7) . ?
N2 C10 1.328(6) . ?
N2 C6 1.347(6) . ?
C1 C2 1.405(9) . ?
C2 C3 1.366(12) . ?
C3 C4 1.372(12) . ?
C4 C5 1.353(8) . ?
C5 C6 1.463(8) . ?
C6 C7 1.381(7) . ?
C7 C8 1.374(12) . ?
C8 C9 1.367(12) . ?
C9 C10 1.368(9) . ?
O4 V 2.412(4) 2 ?
